data_7020419
loop_
_publ_author_name
'Spencer, Matthew'
'Santoro, Amedeo'
'Freeman, Gemma R.'
'D\'iez, Alvaro'
'Murray, Paul R.'
'Torroba, Javier'
'Whitwood, Adrian C.'
'Yellowlees, Lesley J.'
'Williams, J. A. Gareth'
'Bruce, Duncan W.'

_publ_section_title
;
 Phosphorescent, liquid-crystalline complexes of platinum(ii): influence
 of the \b-diketonate co-ligand on mesomorphism and emission properties.
;
_journal_issue 47
_journal_name_full 'Dalton transactions (Cambridge, England : 2003)'
_journal_page_first 14244
_journal_page_last 14256
_journal_paper_doi 10.1039/c2dt31525d
_journal_volume 41
_journal_year 2012
_chemical_formula_moiety 'C36 H47 N O4 Pt'
_chemical_formula_sum 'C36 H47 N O4 Pt'
_chemical_formula_weight 752.84
_chemical_name_systematic
;
?
;
_space_group_crystal_system monoclinic
_space_group_IT_number 14
_space_group_name_Hall '-P 2yn'
_space_group_name_H-M_alt 'P 1 21/n 1'
_symmetry_space_group_name_Hall '-P 2yn'
_symmetry_space_group_name_H-M 'P 1 21/n 1'
_atom_sites_solution_hydrogens geom
_atom_sites_solution_primary direct
_atom_sites_solution_secondary difmap
_audit_creation_date 2012-08-13
_audit_creation_method
;
Olex2 1.2
(compiled 2012.05.09 svn.r2324, GUI svn.r4230)
;
_cell_angle_alpha 90.00
_cell_angle_beta 93.993(2)
_cell_angle_gamma 90.00
_cell_formula_units_Z 8
_cell_length_a 13.1603(11)
_cell_length_b 12.8623(11)
_cell_length_c 38.458(3)
_cell_measurement_reflns_used 6920
_cell_measurement_temperature 110
_cell_measurement_theta_max 25.00
_cell_measurement_theta_min 2.22
_cell_volume 6494.0(9)
_computing_cell_refinement 'SAINT v6.45A (Bruker, 2003)'
_computing_data_reduction 'SAINT v6.45A (Bruker, 2003)'
_computing_molecular_graphics
;
O. V. Dolomanov, L. J. Bourhis, R. J. Gildea, J. A. K. Howard and H. Puschmann,
OLEX2: a complete structure solution, refinement and analysis program.
J. Appl. Cryst. (2009). 42, 339-341.
;
_computing_publication_material
;
O. V. Dolomanov, L. J. Bourhis, R. J. Gildea, J. A. K. Howard and H. Puschmann,
OLEX2: a complete structure solution, refinement and analysis program.
J. Appl. Cryst. (2009). 42, 339-341.
;
_computing_structure_refinement
;
XL, G.M. Sheldrick, Acta Cryst.
(2008). A64, 112-122
;
_computing_structure_solution
;
XS, G.M. Sheldrick, Acta Cryst.
(2008). A64, 112-122
;
_diffrn_ambient_temperature 110
_diffrn_measured_fraction_theta_full 0.997
_diffrn_measured_fraction_theta_max 0.997
_diffrn_measurement_device_type 'CCD area detector'
_diffrn_measurement_method 'phi and omega scans'
_diffrn_radiation_monochromator graphite
_diffrn_radiation_type MoK\a
_diffrn_radiation_wavelength 0.71073
_diffrn_reflns_av_R_equivalents 0.0446
_diffrn_reflns_av_unetI/netI 0.0367
_diffrn_reflns_limit_h_max 15
_diffrn_reflns_limit_h_min -15
_diffrn_reflns_limit_k_max 15
_diffrn_reflns_limit_k_min -15
_diffrn_reflns_limit_l_max 45
_diffrn_reflns_limit_l_min -45
_diffrn_reflns_number 49929
_diffrn_reflns_theta_full 25.04
_diffrn_reflns_theta_max 25.04
_diffrn_reflns_theta_min 1.60
_diffrn_source 'fine-focus sealed tube'
_diffrn_source_current 40.0
_diffrn_source_power 2.0
_diffrn_source_target Mo
_diffrn_source_voltage 50.0
_exptl_absorpt_coefficient_mu 4.360
_exptl_absorpt_correction_T_max 1
_exptl_absorpt_correction_T_min 0.750921
_exptl_absorpt_correction_type multi-scan
_exptl_absorpt_process_details
;
SADABS v.2.10 (Bruker,2003) was used for absorption correction.
R(int) was 0.0774 before and 0.0348 after correction.
The Ratio of minimum to maximum transmission is 0.7509.
The \l/2 correction factor is 0.0015.
;
_exptl_crystal_colour yellow
_exptl_crystal_colour_primary yellow
_exptl_crystal_density_diffrn 1.540
_exptl_crystal_density_method 'not measured'
_exptl_crystal_description Plate
_exptl_crystal_F_000 3040
_exptl_crystal_size_max 0.26
_exptl_crystal_size_mid 0.16
_exptl_crystal_size_min 0.04
_refine_diff_density_max 2.949
_refine_diff_density_min -3.041
_refine_diff_density_rms 0.147
_refine_ls_extinction_method none
_refine_ls_goodness_of_fit_ref 1.115
_refine_ls_hydrogen_treatment mixed
_refine_ls_matrix_type full
_refine_ls_number_parameters 785
_refine_ls_number_reflns 11460
_refine_ls_number_restraints 32
_refine_ls_restrained_S_all 1.117
_refine_ls_R_factor_all 0.0524
_refine_ls_R_factor_gt 0.0418
_refine_ls_shift/su_max 0.001
_refine_ls_shift/su_mean 0.000
_refine_ls_structure_factor_coef Fsqd
_refine_ls_weighting_details 'calc w=1/[\s^2^(Fo^2^)+(0.0239P)^2^+53.0316P] where P=(Fo^2^+2Fc^2^)/3'
_refine_ls_weighting_scheme calc
_refine_ls_wR_factor_gt 0.0907
_refine_ls_wR_factor_ref 0.0947
_reflns_number_gt 9816
_reflns_number_total 11460
_reflns_threshold_expression >2sigma(I)
_cod_data_source_file c2dt31525d.txt
_cod_data_source_block dwb0916m
_cod_depositor_comments
;
The following automatic conversions were performed:

'_diffrn_source_target' value 'MO' changed to 'Mo' according to
/home/saulius/struct/CIF-dictionaries/cif_core.dic dictionary named
'cif_core.dic' version 2.4.2 from 2011-04-26.

Automatic conversion script
Id: cif_fix_values 1891 2012-01-12 08:04:46Z andrius 
;
_cod_database_code 7020419

loop_
_space_group_symop_id
_space_group_symop_operation_xyz
1 'x, y, z'
2 '-x+1/2, y+1/2, -z+1/2'
3 '-x, -y, -z'
4 'x-1/2, -y-1/2, z-1/2'

loop_
_atom_site_label
_atom_site_type_symbol
_atom_site_fract_x
_atom_site_fract_y
_atom_site_fract_z
_atom_site_U_iso_or_equiv
_atom_site_adp_type
_atom_site_occupancy
_atom_site_symmetry_multiplicity
_atom_site_calc_flag
_atom_site_refinement_flags
_atom_site_disorder_assembly
_atom_site_disorder_group
C1 C 0.6295(5) 0.5517(5) 0.31513(19) 0.0248(15) Uani 1 1 d . . .
C2 C 0.6859(5) 0.5521(5) 0.34668(18) 0.0244(15) Uani 1 1 d . . .
H2 H 0.740(6) 0.513(6) 0.3487(18) 0.029 Uiso 1 1 d . . .
C3 C 0.6517(5) 0.6040(5) 0.37504(18) 0.0270(15) Uani 1 1 d . . .
C4 C 0.5598(5) 0.6584(6) 0.37207(18) 0.0295(16) Uani 1 1 d . . .
H4 H 0.541(6) 0.692(6) 0.393(2) 0.035 Uiso 1 1 d . . .
C5 C 0.5031(6) 0.6602(6) 0.34086(19) 0.0302(16) Uani 1 1 d . . .
H5 H 0.447(6) 0.700(6) 0.3389(19) 0.036 Uiso 1 1 d . . .
C6 C 0.5353(5) 0.6063(5) 0.31180(17) 0.0225(14) Uani 1 1 d . . .
C7 C 0.4838(5) 0.6036(5) 0.27721(18) 0.0228(14) Uani 1 1 d . . .
C8 C 0.3919(5) 0.6531(5) 0.2668(2) 0.0281(16) Uani 1 1 d . . .
H8 H 0.361(6) 0.689(6) 0.2865(19) 0.034 Uiso 1 1 d . . .
C9 C 0.3521(4) 0.6497(4) 0.23266(14) 0.0088(11) Uani 1 1 d U . .
H9 H 0.293(5) 0.669(5) 0.2237(15) 0.011 Uiso 1 1 d . . .
C10 C 0.4073(5) 0.5956(5) 0.20795(18) 0.0247(15) Uani 1 1 d . . .
C11 C 0.4968(5) 0.5450(5) 0.22037(18) 0.0222(14) Uani 1 1 d . . .
H11 H 0.5326 0.5053 0.2044 0.027 Uiso 1 1 calc R . .
C12 C 0.3742(5) 0.5931(5) 0.17009(18) 0.0243(15) Uani 1 1 d . . .
C13 C 0.3088(6) 0.6702(6) 0.1556(2) 0.0339(17) Uani 1 1 d . . .
H13 H 0.2859 0.7234 0.1703 0.041 Uiso 1 1 calc R . .
C14 C 0.2765(6) 0.6715(6) 0.1206(2) 0.0364(18) Uani 1 1 d . . .
H14 H 0.2305 0.7236 0.1118 0.044 Uiso 1 1 calc R . .
C15 C 0.3115(5) 0.5966(6) 0.09843(18) 0.0288(16) Uani 1 1 d . . .
C16 C 0.3763(5) 0.5195(6) 0.11231(19) 0.0303(16) Uani 1 1 d . . .
H16 H 0.3999 0.4670 0.0974 0.036 Uiso 1 1 calc R . .
C17 C 0.4067(5) 0.5180(5) 0.14710(19) 0.0273(15) Uani 1 1 d . . .
H17 H 0.4511 0.4644 0.1558 0.033 Uiso 1 1 calc R . .
C18 C 0.8039(5) 0.5646(6) 0.41136(19) 0.0337(17) Uani 1 1 d . . .
H18A H 0.8501 0.6072 0.3979 0.040 Uiso 1 1 calc R . .
H18B H 0.8046 0.4924 0.4024 0.040 Uiso 1 1 calc R . .
C19 C 0.8386(6) 0.5665(6) 0.44964(19) 0.0338(17) Uani 1 1 d . . .
H19A H 0.8252 0.6362 0.4593 0.041 Uiso 1 1 calc R . .
H19B H 0.9129 0.5541 0.4523 0.041 Uiso 1 1 calc R . .
C20 C 0.7845(6) 0.4849(7) 0.4702(2) 0.043(2) Uani 1 1 d . . .
H20A H 0.7891 0.4173 0.4581 0.052 Uiso 1 1 calc R . .
H20B H 0.7115 0.5036 0.4700 0.052 Uiso 1 1 calc R . .
C21 C 0.8261(7) 0.4714(7) 0.5082(2) 0.051(2) Uani 1 1 d . . .
H21A H 0.7944 0.4091 0.5180 0.061 Uiso 1 1 calc R . .
H21B H 0.9004 0.4591 0.5087 0.061 Uiso 1 1 calc R . .
C22 C 0.8066(7) 0.5629(7) 0.5306(2) 0.050(2) Uani 1 1 d . . .
H22A H 0.7323 0.5756 0.5300 0.060 Uiso 1 1 calc R . .
H22B H 0.8389 0.6251 0.5210 0.060 Uiso 1 1 calc R . .
C23 C 0.8484(8) 0.5474(8) 0.5691(2) 0.061(3) Uani 1 1 d . . .
H23A H 0.8144 0.4879 0.5791 0.092 Uiso 1 1 calc R . .
H23B H 0.8352 0.6101 0.5825 0.092 Uiso 1 1 calc R . .
H23C H 0.9219 0.5346 0.5698 0.092 Uiso 1 1 calc R . .
C24 C 0.2159(6) 0.6675(6) 0.04893(19) 0.0369(18) Uani 1 1 d . . .
H24A H 0.2380 0.7381 0.0564 0.044 Uiso 1 1 calc R . .
H24B H 0.1479 0.6542 0.0575 0.044 Uiso 1 1 calc R . .
C25 C 0.2103(6) 0.6604(6) 0.0096(2) 0.0358(18) Uani 1 1 d . . .
H25A H 0.1674 0.7182 0.0000 0.043 Uiso 1 1 calc R . .
H25B H 0.2796 0.6705 0.0017 0.043 Uiso 1 1 calc R . .
C26 C 0.1683(6) 0.5599(6) -0.00549(19) 0.0340(17) Uani 1 1 d . . .
H26A H 0.1040 0.5433 0.0052 0.041 Uiso 1 1 calc R . .
H26B H 0.2173 0.5033 0.0005 0.041 Uiso 1 1 calc R . .
C27 C 0.1478(6) 0.5645(7) -0.04516(19) 0.0365(18) Uani 1 1 d . . .
H27A H 0.0985 0.6211 -0.0509 0.044 Uiso 1 1 calc R . .
H27B H 0.2121 0.5825 -0.0557 0.044 Uiso 1 1 calc R . .
C28 C 0.1068(7) 0.4652(7) -0.0616(2) 0.047(2) Uani 1 1 d . . .
H28A H 0.0459 0.4437 -0.0497 0.056 Uiso 1 1 calc R . .
H28B H 0.1588 0.4100 -0.0577 0.056 Uiso 1 1 calc R . .
C29 C 0.0781(8) 0.4732(8) -0.1005(2) 0.060(3) Uani 1 1 d . . .
H29A H 0.0270 0.5281 -0.1048 0.091 Uiso 1 1 calc R . .
H29B H 0.0499 0.4067 -0.1091 0.091 Uiso 1 1 calc R . .
H29C H 0.1388 0.4900 -0.1128 0.091 Uiso 1 1 calc R . .
C30 C 0.9646(6) 0.3821(6) 0.3370(2) 0.0361(18) Uani 1 1 d . . .
H30A H 0.9823 0.4550 0.3332 0.054 Uiso 1 1 calc R . .
H30B H 1.0203 0.3479 0.3509 0.054 Uiso 1 1 calc R . .
H30C H 0.9023 0.3786 0.3495 0.054 Uiso 1 1 calc R . .
C31 C 0.9475(5) 0.3280(5) 0.30243(18) 0.0281(16) Uani 1 1 d . . .
H31A H 0.9376 0.2529 0.3067 0.034 Uiso 1 1 calc R . .
H31B H 1.0097 0.3356 0.2896 0.034 Uiso 1 1 calc R . .
C32 C 0.8562(5) 0.3682(5) 0.27924(18) 0.0253(15) Uani 1 1 d . . .
C33 C 0.8499(6) 0.3329(6) 0.24451(19) 0.0323(16) Uani 1 1 d U . .
H33 H 0.8981 0.2828 0.2379 0.039 Uiso 1 1 calc R . .
C34 C 0.7755(5) 0.3682(6) 0.21891(19) 0.0270(15) Uani 1 1 d . . .
C35 C 0.7874(6) 0.3314(7) 0.18188(19) 0.0401(19) Uani 1 1 d . . .
H35A H 0.8492 0.3645 0.1736 0.048 Uiso 1 1 calc R . .
H35B H 0.7998 0.2555 0.1826 0.048 Uiso 1 1 calc R . .
C36 C 0.7015(6) 0.3517(6) 0.15558(19) 0.0360(18) Uani 1 1 d . . .
H36A H 0.6396 0.3182 0.1630 0.054 Uiso 1 1 calc R . .
H36B H 0.7180 0.3234 0.1330 0.054 Uiso 1 1 calc R . .
H36C H 0.6902 0.4268 0.1535 0.054 Uiso 1 1 calc R . .
N1 N 0.5343(4) 0.5496(4) 0.25321(14) 0.0209(12) Uani 1 1 d . . .
O1 O 0.7020(4) 0.6060(4) 0.40758(12) 0.0352(12) Uani 1 1 d . . .
O2 O 0.2872(4) 0.5919(4) 0.06315(13) 0.0329(12) Uani 1 1 d . . .
O3 O 0.7930(3) 0.4249(3) 0.29473(12) 0.0228(10) Uani 1 1 d . . .
O4 O 0.6944(3) 0.4209(3) 0.22323(12) 0.0243(10) Uani 1 1 d . . .
Pt1 Pt 0.664028(18) 0.483591(19) 0.271537(7) 0.01965(7) Uani 1 1 d . . .
C37 C 0.6389(5) 0.7266(5) 0.81043(17) 0.0209(14) Uani 1 1 d . A .
C38 C 0.7029(5) 0.7148(5) 0.84015(17) 0.0227(14) Uani 1 1 d . . .
H38 H 0.7653 0.6782 0.8390 0.027 Uiso 1 1 calc R . .
C39 C 0.6769(5) 0.7561(6) 0.87189(18) 0.0274(15) Uani 1 1 d . . .
C40 C 0.5866(5) 0.8121(5) 0.87395(17) 0.0253(15) Uani 1 1 d . . .
H40 H 0.5696 0.8410 0.8955 0.030 Uiso 1 1 calc R . .
C41 C 0.5223(5) 0.8252(5) 0.84443(18) 0.0259(15) Uani 1 1 d . . .
H41 H 0.4607 0.8632 0.8457 0.031 Uiso 1 1 calc R . .
C42 C 0.5471(5) 0.7832(5) 0.81270(18) 0.0210(14) Uani 1 1 d . . .
C43 C 0.4826(5) 0.7913(5) 0.78070(17) 0.0212(14) Uani 1 1 d . . .
C44 C 0.3897(5) 0.8397(5) 0.77484(17) 0.0243(15) Uani 1 1 d . . .
H44 H 0.3605 0.8760 0.7932 0.029 Uiso 1 1 calc R . .
C45 C 0.3391(5) 0.8356(5) 0.74234(16) 0.0215(14) Uani 1 1 d U . .
H45 H 0.2736 0.8665 0.7391 0.026 Uiso 1 1 calc R . .
C46 C 0.3792(5) 0.7890(5) 0.71451(17) 0.0211(14) Uani 1 1 d . . .
C47 C 0.4727(5) 0.7392(5) 0.72141(17) 0.0199(14) Uani 1 1 d . . .
H47 H 0.5020 0.7028 0.7031 0.024 Uiso 1 1 calc R . .
C48 C 0.3263(5) 0.7861(5) 0.67908(17) 0.0216(14) Uani 1 1 d . . .
C49 C 0.2456(5) 0.8534(5) 0.67037(18) 0.0273(15) Uani 1 1 d . . .
H49 H 0.2279 0.9044 0.6868 0.033 Uiso 1 1 calc R . .
C50 C 0.1905(5) 0.8477(6) 0.63825(18) 0.0304(16) Uani 1 1 d . . .
H50 H 0.1348 0.8934 0.6330 0.037 Uiso 1 1 calc R . .
C51 C 0.2172(5) 0.7748(5) 0.61386(18) 0.0267(15) Uani 1 1 d . . .
C52 C 0.3005(5) 0.7097(5) 0.62175(18) 0.0284(16) Uani 1 1 d . . .
H52 H 0.3210 0.6616 0.6049 0.034 Uiso 1 1 calc R . .
C53 C 0.3529(5) 0.7151(5) 0.65380(18) 0.0254(15) Uani 1 1 d . . .
H53 H 0.4086 0.6694 0.6589 0.031 Uiso 1 1 calc R . .
C54 C 0.8190(5) 0.6757(6) 0.90442(18) 0.0305(16) Uani 1 1 d . . .
H54A H 0.8729 0.7032 0.8902 0.037 Uiso 1 1 calc R . .
H54B H 0.7985 0.6061 0.8954 0.037 Uiso 1 1 calc R . .
C55 C 0.8572(5) 0.6688(6) 0.9421(2) 0.0361(18) Uani 1 1 d . . .
H55A H 0.9102 0.6142 0.9446 0.043 Uiso 1 1 calc R . .
H55B H 0.8002 0.6471 0.9560 0.043 Uiso 1 1 calc R . .
C56 C 0.9010(6) 0.7691(7) 0.9570(2) 0.0387(19) Uani 1 1 d . . .
H56A H 0.8517 0.8258 0.9515 0.046 Uiso 1 1 calc R . .
H56B H 0.9639 0.7854 0.9454 0.046 Uiso 1 1 calc R . .
C57 C 0.9262(6) 0.7675(7) 0.9962(2) 0.041(2) Uani 1 1 d . . .
H57A H 0.8628 0.7566 1.0081 0.049 Uiso 1 1 calc R . .
H57B H 0.9723 0.7083 1.0021 0.049 Uiso 1 1 calc R . .
C58 C 0.9766(6) 0.8673(7) 1.0094(2) 0.047(2) Uani 1 1 d . . .
H58A H 0.9324 0.9266 1.0019 0.056 Uiso 1 1 calc R . .
H58B H 1.0419 0.8756 0.9985 0.056 Uiso 1 1 calc R . .
C59 C 0.9971(7) 0.8719(9) 1.0488(2) 0.062(3) Uani 1 1 d . . .
H59A H 0.9325 0.8673 1.0600 0.093 Uiso 1 1 calc R . .
H59B H 1.0308 0.9378 1.0553 0.093 Uiso 1 1 calc R . .
H59C H 1.0412 0.8138 1.0566 0.093 Uiso 1 1 calc R . .
C60 C 0.0750(6) 0.8188(6) 0.5744(2) 0.0365(18) Uani 1 1 d . . .
H60A H 0.0897 0.8942 0.5754 0.044 Uiso 1 1 calc R . .
H60B H 0.0249 0.8025 0.5917 0.044 Uiso 1 1 calc R . .
C61 C 0.0328(5) 0.7890(6) 0.53824(19) 0.0350(17) Uani 1 1 d . . .
H61A H -0.0331 0.8250 0.5332 0.042 Uiso 1 1 calc R . .
H61B H 0.0195 0.7133 0.5377 0.042 Uiso 1 1 calc R . .
C62 C 0.1035(5) 0.8159(6) 0.50967(19) 0.0341(17) Uani 1 1 d . . .
H62A H 0.1251 0.8894 0.5124 0.041 Uiso 1 1 calc R . .
H62B H 0.1653 0.7720 0.5126 0.041 Uiso 1 1 calc R . .
C63 C 0.0538(6) 0.8001(6) 0.4732(2) 0.0357(18) Uani 1 1 d . . .
H63A H 0.1077 0.7944 0.4566 0.043 Uiso 1 1 calc R . .
H63B H 0.0156 0.7337 0.4726 0.043 Uiso 1 1 calc R . .
C64 C -0.0184(6) 0.8872(6) 0.4614(2) 0.0359(18) Uani 1 1 d . . .
H64A H -0.0668 0.8993 0.4795 0.043 Uiso 1 1 calc R . .
H64B H 0.0213 0.9518 0.4589 0.043 Uiso 1 1 calc R . .
C65 C -0.0779(6) 0.8638(6) 0.4271(2) 0.0389(19) Uani 1 1 d . . .
H65A H -0.0305 0.8456 0.4095 0.058 Uiso 1 1 calc R . .
H65B H -0.1172 0.9253 0.4194 0.058 Uiso 1 1 calc R . .
H65C H -0.1243 0.8056 0.4302 0.058 Uiso 1 1 calc R . .
C66A C 0.9475(12) 0.5188(14) 0.8170(2) 0.048(4) Uani 0.581(15) 1 d PD A 1
H66A H 0.9422 0.5938 0.8209 0.073 Uiso 0.581(15) 1 calc PR A 1
H66B H 1.0155 0.4947 0.8254 0.073 Uiso 0.581(15) 1 calc PR A 1
H66C H 0.8960 0.4825 0.8297 0.073 Uiso 0.581(15) 1 calc PR A 1
C67A C 0.9300(6) 0.4959(7) 0.7783(2) 0.050(2) Uani 0.581(15) 1 d PD A 1
H67A H 0.9918 0.5174 0.7668 0.060 Uiso 0.581(15) 1 calc PR A 1
H67B H 0.9233 0.4197 0.7753 0.060 Uiso 0.581(15) 1 calc PR A 1
C66B C 0.9160(16) 0.4497(17) 0.8140(3) 0.048(4) Uani 0.419(15) 1 d PD A 2
H66D H 0.8811 0.5001 0.8281 0.073 Uiso 0.419(15) 1 calc PR A 2
H66E H 0.9827 0.4330 0.8255 0.073 Uiso 0.419(15) 1 calc PR A 2
H66F H 0.8750 0.3862 0.8114 0.073 Uiso 0.419(15) 1 calc PR A 2
C67B C 0.9300(6) 0.4959(7) 0.7783(2) 0.050(2) Uani 0.419(15) 1 d PD A 2
H67C H 0.9850 0.5485 0.7810 0.060 Uiso 0.419(15) 1 calc PR A 2
H67D H 0.9544 0.4399 0.7633 0.060 Uiso 0.419(15) 1 calc PR A 2
C68 C 0.8419(5) 0.5449(5) 0.7595(2) 0.0272(15) Uani 1 1 d U . .
C69 C 0.8223(5) 0.5282(5) 0.72557(17) 0.0223(14) Uani 1 1 d U A .
H69 H 0.8726 0.4893 0.7147 0.027 Uiso 1 1 calc R . .
C70 C 0.7382(5) 0.5597(5) 0.7033(2) 0.0291(16) Uani 1 1 d . . .
C71 C 0.7314(6) 0.5269(7) 0.6656(2) 0.0393(19) Uani 1 1 d . A .
H71A H 0.7276 0.4501 0.6646 0.047 Uiso 1 1 calc R . .
H71B H 0.7949 0.5482 0.6552 0.047 Uiso 1 1 calc R . .
C72 C 0.6408(6) 0.5715(7) 0.6432(2) 0.0401(19) Uani 1 1 d . . .
H72A H 0.5771 0.5459 0.6519 0.060 Uiso 1 1 calc R A .
H72B H 0.6450 0.5496 0.6189 0.060 Uiso 1 1 calc R . .
H72C H 0.6422 0.6476 0.6445 0.060 Uiso 1 1 calc R . .
N2 N 0.5226(4) 0.7410(4) 0.75285(14) 0.0213(12) Uani 1 1 d . A .
O5 O 0.7331(4) 0.7445(4) 0.90280(13) 0.0341(12) Uani 1 1 d . . .
O6 O 0.1671(4) 0.7603(4) 0.58189(13) 0.0330(12) Uani 1 1 d . . .
O7 O 0.7881(3) 0.6032(4) 0.77976(12) 0.0268(11) Uani 1 1 d . A .
O8 O 0.6659(3) 0.6180(3) 0.71275(12) 0.0264(11) Uani 1 1 d . A .
Pt2 Pt 0.656857(18) 0.67086(2) 0.763624(7) 0.02070(8) Uani 1 1 d . . .

loop_
_atom_site_aniso_label
_atom_site_aniso_U_11
_atom_site_aniso_U_22
_atom_site_aniso_U_33
_atom_site_aniso_U_23
_atom_site_aniso_U_13
_atom_site_aniso_U_12
C1 0.019(3) 0.016(3) 0.040(4) 0.000(3) 0.007(3) -0.002(3)
C2 0.024(4) 0.023(4) 0.026(4) 0.000(3) 0.008(3) 0.005(3)
C3 0.029(4) 0.029(4) 0.024(4) 0.002(3) 0.005(3) 0.003(3)
C4 0.031(4) 0.034(4) 0.025(4) -0.002(3) 0.012(3) 0.002(3)
C5 0.026(4) 0.030(4) 0.036(4) -0.003(3) 0.015(3) 0.006(3)
C6 0.025(3) 0.016(3) 0.027(4) 0.004(3) 0.007(3) -0.003(3)
C7 0.016(3) 0.016(3) 0.037(4) 0.003(3) 0.008(3) -0.001(3)
C8 0.015(3) 0.025(4) 0.046(4) -0.004(3) 0.010(3) -0.003(3)
C9 0.0094(14) 0.0058(14) 0.0111(14) -0.0012(9) 0.0006(9) 0.0006(9)
C10 0.022(3) 0.014(3) 0.038(4) 0.008(3) 0.006(3) -0.005(3)
C11 0.021(3) 0.013(3) 0.033(4) -0.003(3) 0.010(3) 0.003(3)
C12 0.022(3) 0.018(3) 0.034(4) -0.002(3) 0.005(3) -0.002(3)
C13 0.037(4) 0.027(4) 0.038(4) -0.005(3) 0.003(3) 0.008(3)
C14 0.035(4) 0.034(4) 0.039(4) 0.001(4) -0.001(3) 0.013(3)
C15 0.021(3) 0.035(4) 0.031(4) 0.002(3) 0.003(3) -0.004(3)
C16 0.022(4) 0.031(4) 0.038(4) 0.000(3) 0.005(3) -0.001(3)
C17 0.017(3) 0.024(4) 0.041(4) 0.009(3) 0.003(3) 0.000(3)
C18 0.025(4) 0.043(5) 0.034(4) -0.001(3) 0.005(3) 0.001(3)
C19 0.029(4) 0.039(4) 0.034(4) -0.004(3) 0.001(3) -0.003(3)
C20 0.036(4) 0.050(5) 0.044(5) 0.003(4) 0.000(4) -0.004(4)
C21 0.052(5) 0.046(5) 0.055(6) 0.008(4) 0.012(4) 0.009(4)
C22 0.051(5) 0.051(6) 0.049(5) -0.003(4) 0.002(4) 0.011(4)
C23 0.083(7) 0.061(7) 0.040(5) 0.002(5) 0.008(5) 0.022(6)
C24 0.036(4) 0.037(4) 0.037(4) 0.001(4) -0.001(3) 0.005(4)
C25 0.028(4) 0.038(5) 0.041(4) 0.006(4) 0.000(3) 0.001(3)
C26 0.026(4) 0.038(4) 0.038(4) 0.007(3) 0.005(3) 0.005(3)
C27 0.029(4) 0.051(5) 0.029(4) 0.006(4) 0.003(3) 0.002(4)
C28 0.051(5) 0.049(5) 0.041(5) -0.007(4) 0.002(4) 0.011(4)
C29 0.069(7) 0.068(7) 0.042(5) -0.010(5) -0.007(5) 0.029(5)
C30 0.027(4) 0.039(5) 0.042(5) 0.000(4) -0.003(3) 0.011(3)
C31 0.031(4) 0.015(3) 0.039(4) 0.006(3) 0.004(3) 0.008(3)
C32 0.021(3) 0.021(3) 0.035(4) 0.003(3) 0.009(3) 0.000(3)
C33 0.0328(18) 0.0319(18) 0.0323(18) 0.0028(10) 0.0023(10) 0.0012(10)
C34 0.014(3) 0.029(4) 0.039(4) -0.002(3) 0.012(3) 0.006(3)
C35 0.043(5) 0.045(5) 0.033(4) -0.006(4) 0.003(3) 0.014(4)
C36 0.042(4) 0.040(5) 0.026(4) -0.001(3) 0.000(3) -0.006(4)
N1 0.022(3) 0.013(3) 0.028(3) 0.000(2) 0.007(2) 0.000(2)
O1 0.036(3) 0.045(3) 0.026(3) -0.003(2) 0.005(2) 0.008(2)
O2 0.030(3) 0.037(3) 0.032(3) 0.002(2) 0.001(2) 0.006(2)
O3 0.021(2) 0.018(2) 0.030(3) -0.0004(19) 0.0083(19) 0.0041(19)
O4 0.026(2) 0.021(2) 0.026(3) 0.0001(19) 0.003(2) -0.001(2)
Pt1 0.01621(13) 0.01649(13) 0.02697(14) 0.00032(10) 0.00677(10) 0.00067(10)
C37 0.020(3) 0.016(3) 0.027(4) 0.004(3) 0.008(3) -0.005(3)
C38 0.017(3) 0.020(3) 0.032(4) 0.000(3) 0.007(3) 0.003(3)
C39 0.023(4) 0.029(4) 0.030(4) 0.005(3) -0.001(3) -0.003(3)
C40 0.028(4) 0.026(4) 0.023(4) -0.001(3) 0.007(3) 0.002(3)
C41 0.021(3) 0.020(3) 0.038(4) 0.001(3) 0.009(3) 0.001(3)
C42 0.014(3) 0.016(3) 0.034(4) 0.002(3) 0.007(3) 0.003(3)
C43 0.021(3) 0.012(3) 0.032(4) 0.003(3) 0.011(3) -0.003(3)
C44 0.021(3) 0.026(4) 0.026(4) 0.000(3) 0.008(3) 0.006(3)
C45 0.0206(16) 0.0214(16) 0.0228(16) 0.0002(10) 0.0028(10) 0.0008(10)
C46 0.015(3) 0.016(3) 0.033(4) 0.007(3) 0.003(3) -0.008(3)
C47 0.024(3) 0.013(3) 0.024(4) -0.002(3) 0.009(3) 0.002(3)
C48 0.021(3) 0.015(3) 0.029(4) -0.001(3) 0.007(3) -0.006(3)
C49 0.028(4) 0.021(4) 0.033(4) -0.001(3) 0.006(3) 0.000(3)
C50 0.031(4) 0.028(4) 0.032(4) 0.003(3) -0.001(3) 0.004(3)
C51 0.029(4) 0.025(4) 0.026(4) 0.000(3) -0.001(3) -0.002(3)
C52 0.028(4) 0.025(4) 0.033(4) 0.000(3) 0.006(3) 0.007(3)
C53 0.019(3) 0.023(4) 0.035(4) 0.000(3) 0.005(3) 0.004(3)
C54 0.022(4) 0.035(4) 0.035(4) 0.005(3) 0.005(3) 0.002(3)
C55 0.024(4) 0.044(5) 0.041(4) 0.015(4) 0.003(3) 0.000(3)
C56 0.030(4) 0.050(5) 0.036(4) 0.006(4) 0.005(3) 0.004(4)
C57 0.024(4) 0.066(6) 0.032(4) 0.007(4) 0.004(3) 0.005(4)
C58 0.038(5) 0.064(6) 0.037(5) -0.003(4) 0.003(4) 0.014(4)
C59 0.050(6) 0.093(8) 0.042(5) -0.009(5) -0.001(4) 0.021(5)
C60 0.031(4) 0.040(5) 0.039(4) -0.001(4) 0.003(3) 0.009(3)
C61 0.026(4) 0.041(5) 0.038(4) 0.003(4) 0.001(3) 0.002(3)
C62 0.026(4) 0.038(4) 0.038(4) -0.003(3) -0.001(3) 0.001(3)
C63 0.030(4) 0.038(5) 0.039(4) -0.006(3) 0.006(3) 0.000(3)
C64 0.034(4) 0.038(5) 0.037(4) -0.002(3) 0.007(3) -0.001(3)
C65 0.034(4) 0.042(5) 0.040(5) 0.003(4) 0.000(3) -0.001(4)
C66A 0.040(8) 0.055(9) 0.047(7) -0.017(7) -0.018(6) 0.024(7)
C67A 0.027(4) 0.040(5) 0.085(7) 0.020(5) 0.021(4) 0.014(4)
C66B 0.040(8) 0.055(9) 0.047(7) -0.017(7) -0.018(6) 0.024(7)
C67B 0.027(4) 0.040(5) 0.085(7) 0.020(5) 0.021(4) 0.014(4)
C68 0.019(3) 0.015(3) 0.048(4) 0.008(3) 0.006(3) 0.002(2)
C69 0.0217(16) 0.0220(16) 0.0234(16) 0.0016(10) 0.0041(10) 0.0023(10)
C70 0.029(4) 0.015(3) 0.046(4) -0.006(3) 0.020(3) -0.005(3)
C71 0.030(4) 0.048(5) 0.042(5) -0.017(4) 0.015(3) -0.002(4)
C72 0.043(5) 0.046(5) 0.033(4) -0.006(4) 0.012(4) -0.011(4)
N2 0.015(3) 0.016(3) 0.034(3) 0.000(2) 0.012(2) -0.001(2)
O5 0.030(3) 0.044(3) 0.029(3) 0.003(2) 0.001(2) 0.004(2)
O6 0.031(3) 0.034(3) 0.034(3) -0.007(2) -0.004(2) 0.007(2)
O7 0.020(2) 0.023(3) 0.039(3) 0.000(2) 0.008(2) 0.0028(19)
O8 0.022(2) 0.021(2) 0.037(3) -0.005(2) 0.007(2) 0.001(2)
Pt2 0.01504(13) 0.01772(13) 0.03006(15) -0.00041(10) 0.00682(10) 0.00111(10)

loop_
_atom_type_symbol
_atom_type_description
_atom_type_scat_dispersion_real
_atom_type_scat_dispersion_imag
_atom_type_scat_source
C C 0.0033 0.0016 'International Tables Vol C Tables 4.2.6.8 and 6.1.1.4'
H H 0.0000 0.0000 'International Tables Vol C Tables 4.2.6.8 and 6.1.1.4'
N N 0.0061 0.0033 'International Tables Vol C Tables 4.2.6.8 and 6.1.1.4'
O O 0.0106 0.0060 'International Tables Vol C Tables 4.2.6.8 and 6.1.1.4'
Pt Pt -1.7033 8.3905 'International Tables Vol C Tables 4.2.6.8 and 6.1.1.4'

loop_
_geom_angle_atom_site_label_1
_geom_angle_atom_site_label_2
_geom_angle_atom_site_label_3
_geom_angle
C2 C1 C6 119.3(6)
C2 C1 Pt1 127.5(5)
C6 C1 Pt1 113.2(5)
C1 C2 H2 118(5)
C1 C2 C3 120.8(6)
C3 C2 H2 121(5)
C2 C3 C4 120.4(7)
O1 C3 C2 124.4(6)
O1 C3 C4 115.2(6)
C3 C4 H4 116(5)
C5 C4 C3 119.8(7)
C5 C4 H4 125(5)
C4 C5 H5 119(5)
C4 C5 C6 120.8(7)
C6 C5 H5 120(5)
C1 C6 C7 114.8(6)
C5 C6 C1 118.8(6)
C5 C6 C7 126.4(6)
C8 C7 C6 126.2(6)
N1 C7 C6 114.5(6)
N1 C7 C8 119.3(6)
C7 C8 H8 112(4)
C9 C8 C7 121.3(6)
C9 C8 H8 126(4)
C8 C9 H9 130(4)
C8 C9 C10 118.4(6)
C10 C9 H9 111(4)
C9 C10 C12 122.4(6)
C11 C10 C9 117.2(6)
C11 C10 C12 120.3(6)
C10 C11 H11 118.2
N1 C11 C10 123.6(6)
N1 C11 H11 118.2
C13 C12 C10 120.1(6)
C17 C12 C10 123.5(6)
C17 C12 C13 116.4(6)
C12 C13 H13 118.9
C14 C13 C12 122.2(7)
C14 C13 H13 118.9
C13 C14 H14 120.1
C13 C14 C15 119.9(7)
C15 C14 H14 120.1
C14 C15 C16 118.7(7)
O2 C15 C14 125.1(7)
O2 C15 C16 116.2(6)
C15 C16 H16 119.5
C17 C16 C15 120.9(7)
C17 C16 H16 119.5
C12 C17 H17 119.1
C16 C17 C12 121.9(7)
C16 C17 H17 119.1
H18A C18 H18B 108.4
C19 C18 H18A 110.1
C19 C18 H18B 110.1
O1 C18 H18A 110.1
O1 C18 H18B 110.1
O1 C18 C19 107.9(6)
C18 C19 H19A 109.2
C18 C19 H19B 109.2
C18 C19 C20 112.0(6)
H19A C19 H19B 107.9
C20 C19 H19A 109.2
C20 C19 H19B 109.2
C19 C20 H20A 108.5
C19 C20 H20B 108.5
C19 C20 C21 115.1(7)
H20A C20 H20B 107.5
C21 C20 H20A 108.5
C21 C20 H20B 108.5
C20 C21 H21A 108.9
C20 C21 H21B 108.9
H21A C21 H21B 107.7
C22 C21 C20 113.4(7)
C22 C21 H21A 108.9
C22 C21 H21B 108.9
C21 C22 H22A 109.0
C21 C22 H22B 109.0
C21 C22 C23 112.7(8)
H22A C22 H22B 107.8
C23 C22 H22A 109.0
C23 C22 H22B 109.0
C22 C23 H23A 109.5
C22 C23 H23B 109.5
C22 C23 H23C 109.5
H23A C23 H23B 109.5
H23A C23 H23C 109.5
H23B C23 H23C 109.5
H24A C24 H24B 108.3
C25 C24 H24A 109.9
C25 C24 H24B 109.9
O2 C24 H24A 109.9
O2 C24 H24B 109.9
O2 C24 C25 109.0(6)
C24 C25 H25A 108.4
C24 C25 H25B 108.4
H25A C25 H25B 107.5
C26 C25 C24 115.4(6)
C26 C25 H25A 108.4
C26 C25 H25B 108.4
C25 C26 H26A 109.0
C25 C26 H26B 109.0
C25 C26 C27 112.7(6)
H26A C26 H26B 107.8
C27 C26 H26A 109.0
C27 C26 H26B 109.0
C26 C27 H27A 108.6
C26 C27 H27B 108.6
H27A C27 H27B 107.6
C28 C27 C26 114.7(7)
C28 C27 H27A 108.6
C28 C27 H27B 108.6
C27 C28 H28A 108.7
C27 C28 H28B 108.7
C27 C28 C29 114.3(8)
H28A C28 H28B 107.6
C29 C28 H28A 108.7
C29 C28 H28B 108.7
C28 C29 H29A 109.5
C28 C29 H29B 109.5
C28 C29 H29C 109.5
H29A C29 H29B 109.5
H29A C29 H29C 109.5
H29B C29 H29C 109.5
H30A C30 H30B 109.5
H30A C30 H30C 109.5
H30B C30 H30C 109.5
C31 C30 H30A 109.5
C31 C30 H30B 109.5
C31 C30 H30C 109.5
C30 C31 H31A 108.5
C30 C31 H31B 108.5
C30 C31 C32 114.9(6)
H31A C31 H31B 107.5
C32 C31 H31A 108.5
C32 C31 H31B 108.5
C33 C32 C31 115.8(6)
O3 C32 C31 115.3(6)
O3 C32 C33 128.8(7)
C32 C33 H33 118.4
C32 C33 C34 123.3(7)
C34 C33 H33 118.4
C33 C34 C35 116.2(6)
O4 C34 C33 128.3(7)
O4 C34 C35 115.3(6)
C34 C35 H35A 108.0
C34 C35 H35B 108.0
H35A C35 H35B 107.2
C36 C35 C34 117.4(6)
C36 C35 H35A 108.0
C36 C35 H35B 108.0
C35 C36 H36A 109.5
C35 C36 H36B 109.5
C35 C36 H36C 109.5
H36A C36 H36B 109.5
H36A C36 H36C 109.5
H36B C36 H36C 109.5
C7 N1 Pt1 115.0(4)
C11 N1 C7 120.1(6)
C11 N1 Pt1 124.9(4)
C3 O1 C18 118.1(5)
C15 O2 C24 116.6(6)
C32 O3 Pt1 124.2(4)
C34 O4 Pt1 122.1(4)
C1 Pt1 N1 82.5(2)
C1 Pt1 O3 91.5(2)
C1 Pt1 O4 175.5(2)
N1 Pt1 O3 174.0(2)
N1 Pt1 O4 93.6(2)
O3 Pt1 O4 92.38(17)
C38 C37 C42 118.6(6)
C38 C37 Pt2 127.8(5)
C42 C37 Pt2 113.6(5)
C37 C38 H38 119.7
C37 C38 C39 120.6(6)
C39 C38 H38 119.7
C38 C39 C40 120.5(6)
O5 C39 C38 124.7(6)
O5 C39 C40 114.8(6)
C39 C40 H40 120.3
C41 C40 C39 119.5(6)
C41 C40 H40 120.3
C40 C41 H41 119.8
C40 C41 C42 120.4(6)
C42 C41 H41 119.8
C37 C42 C43 115.8(6)
C41 C42 C37 120.4(6)
C41 C42 C43 123.8(6)
C44 C43 C42 129.2(6)
C44 C43 N2 117.7(6)
N2 C43 C42 113.0(5)
C43 C44 H44 120.0
C45 C44 C43 119.9(6)
C45 C44 H44 120.0
C44 C45 H45 118.6
C46 C45 C44 122.8(6)
C46 C45 H45 118.6
C45 C46 C47 115.8(6)
C45 C46 C48 123.2(6)
C47 C46 C48 120.9(6)
C46 C47 H47 118.8
N2 C47 C46 122.4(6)
N2 C47 H47 118.8
C49 C48 C46 120.3(6)
C49 C48 C53 117.6(6)
C53 C48 C46 122.1(6)
C48 C49 H49 119.2
C50 C49 C48 121.5(6)
C50 C49 H49 119.2
C49 C50 H50 120.2
C51 C50 C49 119.7(7)
C51 C50 H50 120.2
C50 C51 C52 119.3(6)
O6 C51 C50 124.8(6)
O6 C51 C52 115.9(6)
C51 C52 H52 119.9
C53 C52 C51 120.2(6)
C53 C52 H52 119.9
C48 C53 H53 119.2
C52 C53 C48 121.6(6)
C52 C53 H53 119.2
H54A C54 H54B 108.6
C55 C54 H54A 110.4
C55 C54 H54B 110.4
O5 C54 H54A 110.4
O5 C54 H54B 110.4
O5 C54 C55 106.7(6)
C54 C55 H55A 108.7
C54 C55 H55B 108.7
C54 C55 C56 114.1(6)
H55A C55 H55B 107.6
C56 C55 H55A 108.7
C56 C55 H55B 108.7
C55 C56 H56A 108.6
C55 C56 H56B 108.6
C55 C56 C57 114.6(7)
H56A C56 H56B 107.6
C57 C56 H56A 108.6
C57 C56 H56B 108.6
C56 C57 H57A 109.1
C56 C57 H57B 109.1
H57A C57 H57B 107.8
C58 C57 C56 112.5(7)
C58 C57 H57A 109.1
C58 C57 H57B 109.1
C57 C58 H58A 108.7
C57 C58 H58B 108.7
C57 C58 C59 114.3(8)
H58A C58 H58B 107.6
C59 C58 H58A 108.7
C59 C58 H58B 108.7
C58 C59 H59A 109.5
C58 C59 H59B 109.5
C58 C59 H59C 109.5
H59A C59 H59B 109.5
H59A C59 H59C 109.5
H59B C59 H59C 109.5
H60A C60 H60B 108.5
C61 C60 H60A 110.2
C61 C60 H60B 110.2
O6 C60 H60A 110.2
O6 C60 H60B 110.2
O6 C60 C61 107.6(6)
C60 C61 H61A 108.8
C60 C61 H61B 108.8
C60 C61 C62 113.7(6)
H61A C61 H61B 107.7
C62 C61 H61A 108.8
C62 C61 H61B 108.8
C61 C62 H62A 109.0
C61 C62 H62B 109.0
H62A C62 H62B 107.8
C63 C62 C61 112.8(6)
C63 C62 H62A 109.0
C63 C62 H62B 109.0
C62 C63 H63A 108.9
C62 C63 H63B 108.9
H63A C63 H63B 107.7
C64 C63 C62 113.5(6)
C64 C63 H63A 108.9
C64 C63 H63B 108.9
C63 C64 H64A 109.0
C63 C64 H64B 109.0
H64A C64 H64B 107.8
C65 C64 C63 112.9(6)
C65 C64 H64A 109.0
C65 C64 H64B 109.0
C64 C65 H65A 109.5
C64 C65 H65B 109.5
C64 C65 H65C 109.5
H65A C65 H65B 109.5
H65A C65 H65C 109.5
H65B C65 H65C 109.5
C66A C67A H67A 108.0
C66A C67A H67B 108.0
H67A C67A H67B 107.2
C68 C67A C66A 117.3(8)
C68 C67A H67A 108.0
C68 C67A H67B 108.0
H66D C66B H66E 109.5
H66D C66B H66F 109.5
H66E C66B H66F 109.5
C69 C68 C67A 120.3(6)
O7 C68 C67A 113.2(7)
O7 C68 C69 126.5(6)
C68 C69 H69 115.2
C68 C69 C70 129.7(6)
C70 C69 H69 115.2
C69 C70 C71 119.7(6)
O8 C70 C69 124.3(7)
O8 C70 C71 116.0(7)
C70 C71 H71A 108.4
C70 C71 H71B 108.4
C70 C71 C72 115.3(6)
H71A C71 H71B 107.5
C72 C71 H71A 108.4
C72 C71 H71B 108.4
C71 C72 H72A 109.5
C71 C72 H72B 109.5
C71 C72 H72C 109.5
H72A C72 H72B 109.5
H72A C72 H72C 109.5
H72B C72 H72C 109.5
C43 N2 Pt2 115.3(4)
C47 N2 C43 121.2(5)
C47 N2 Pt2 123.4(4)
C39 O5 C54 118.9(5)
C51 O6 C60 117.1(5)
C68 O7 Pt2 123.5(4)
C70 O8 Pt2 123.2(5)
C37 Pt2 N2 82.2(2)
C37 Pt2 O7 91.8(2)
C37 Pt2 O8 175.6(2)
N2 Pt2 O8 93.4(2)
O7 Pt2 N2 173.8(2)
O7 Pt2 O8 92.57(18)

loop_
_geom_bond_atom_site_label_1
_geom_bond_atom_site_label_2
_geom_bond_distance
C1 C2 1.377(10)
C1 C6 1.422(9)
C1 Pt1 1.973(7)
C2 H2 0.87(7)
C2 C3 1.381(9)
C3 C4 1.395(10)
C3 O1 1.375(8)
C4 H4 0.95(8)
C4 C5 1.369(10)
C5 H5 0.89(8)
C5 C6 1.405(9)
C6 C7 1.451(10)
C7 C8 1.401(9)
C7 N1 1.364(8)
C8 H8 1.00(7)
C8 C9 1.380(9)
C9 H9 0.86(6)
C9 C10 1.418(9)
C10 C11 1.400(9)
C10 C12 1.491(10)
C11 H11 0.9500
C11 N1 1.324(9)
C12 C13 1.403(10)
C12 C17 1.397(10)
C13 H13 0.9500
C13 C14 1.384(10)
C14 H14 0.9500
C14 C15 1.385(10)
C15 C16 1.391(10)
C15 O2 1.373(8)
C16 H16 0.9500
C16 C17 1.369(10)
C17 H17 0.9500
C18 H18A 0.9900
C18 H18B 0.9900
C18 C19 1.511(10)
C18 O1 1.441(8)
C19 H19A 0.9900
C19 H19B 0.9900
C19 C20 1.520(11)
C20 H20A 0.9900
C20 H20B 0.9900
C20 C21 1.534(12)
C21 H21A 0.9900
C21 H21B 0.9900
C21 C22 1.491(12)
C22 H22A 0.9900
C22 H22B 0.9900
C22 C23 1.555(12)
C23 H23A 0.9800
C23 H23B 0.9800
C23 H23C 0.9800
C24 H24A 0.9900
C24 H24B 0.9900
C24 C25 1.511(10)
C24 O2 1.432(9)
C25 H25A 0.9900
C25 H25B 0.9900
C25 C26 1.506(11)
C26 H26A 0.9900
C26 H26B 0.9900
C26 C27 1.532(10)
C27 H27A 0.9900
C27 H27B 0.9900
C27 C28 1.508(11)
C28 H28A 0.9900
C28 H28B 0.9900
C28 C29 1.522(11)
C29 H29A 0.9800
C29 H29B 0.9800
C29 H29C 0.9800
C30 H30A 0.9800
C30 H30B 0.9800
C30 H30C 0.9800
C30 C31 1.505(10)
C31 H31A 0.9900
C31 H31B 0.9900
C31 C32 1.535(9)
C32 C33 1.408(10)
C32 O3 1.283(8)
C33 H33 0.9500
C33 C34 1.415(10)
C34 C35 1.519(10)
C34 O4 1.284(8)
C35 H35A 0.9900
C35 H35B 0.9900
C35 C36 1.487(10)
C36 H36A 0.9800
C36 H36B 0.9800
C36 H36C 0.9800
N1 Pt1 1.992(5)
O3 Pt1 2.009(4)
O4 Pt1 2.089(4)
C37 C38 1.380(9)
C37 C42 1.418(9)
C37 Pt2 1.967(6)
C38 H38 0.9500
C38 C39 1.396(9)
C39 C40 1.397(9)
C39 O5 1.364(8)
C40 H40 0.9500
C40 C41 1.378(10)
C41 H41 0.9500
C41 C42 1.395(9)
C42 C43 1.449(9)
C43 C44 1.377(9)
C43 N2 1.386(8)
C44 H44 0.9500
C44 C45 1.375(9)
C45 H45 0.9500
C45 C46 1.364(9)
C46 C47 1.396(9)
C46 C48 1.487(9)
C47 H47 0.9500
C47 N2 1.335(8)
C48 C49 1.393(9)
C48 C53 1.396(9)
C49 H49 0.9500
C49 C50 1.390(10)
C50 H50 0.9500
C50 C51 1.388(10)
C51 C52 1.396(9)
C51 O6 1.367(8)
C52 H52 0.9500
C52 C53 1.372(10)
C53 H53 0.9500
C54 H54A 0.9900
C54 H54B 0.9900
C54 C55 1.504(10)
C54 O5 1.434(8)
C55 H55A 0.9900
C55 H55B 0.9900
C55 C56 1.510(11)
C56 H56A 0.9900
C56 H56B 0.9900
C56 C57 1.518(10)
C57 H57A 0.9900
C57 H57B 0.9900
C57 C58 1.516(12)
C58 H58A 0.9900
C58 H58B 0.9900
C58 C59 1.521(11)
C59 H59A 0.9800
C59 H59B 0.9800
C59 H59C 0.9800
C60 H60A 0.9900
C60 H60B 0.9900
C60 C61 1.509(10)
C60 O6 1.439(8)
C61 H61A 0.9900
C61 H61B 0.9900
C61 C62 1.528(10)
C62 H62A 0.9900
C62 H62B 0.9900
C62 C63 1.519(10)
C63 H63A 0.9900
C63 H63B 0.9900
C63 C64 1.517(10)
C64 H64A 0.9900
C64 H64B 0.9900
C64 C65 1.516(10)
C65 H65A 0.9800
C65 H65B 0.9800
C65 H65C 0.9800
C66A H66A 0.9800
C66A H66B 0.9800
C66A H66C 0.9800
C66A C67A 1.5194(10)
C67A H67A 0.9900
C67A H67B 0.9900
C67A C68 1.464(10)
C66B H66D 0.9800
C66B H66E 0.9800
C66B H66F 0.9800
C68 C69 1.332(10)
C68 O7 1.320(8)
C69 H69 0.9500
C69 C70 1.410(10)
C70 C71 1.508(10)
C70 O8 1.284(8)
C71 H71A 0.9900
C71 H71B 0.9900
C71 C72 1.533(11)
C72 H72A 0.9800
C72 H72B 0.9800
C72 H72C 0.9800
N2 Pt2 2.001(5)
O7 Pt2 1.995(4)
O8 Pt2 2.082(5)

loop_
_geom_torsion_atom_site_label_1
_geom_torsion_atom_site_label_2
_geom_torsion_atom_site_label_3
_geom_torsion_atom_site_label_4
_geom_torsion
C1 C2 C3 C4 -0.9(11)
C1 C2 C3 O1 178.3(6)
C1 C6 C7 C8 -178.2(6)
C1 C6 C7 N1 -0.4(8)
C2 C1 C6 C5 0.7(10)
C2 C1 C6 C7 178.1(6)
C2 C1 Pt1 N1 -177.5(6)
C2 C1 Pt1 O3 1.9(6)
C2 C3 C4 C5 0.1(11)
C2 C3 O1 C18 9.6(10)
C3 C4 C5 C6 1.2(11)
C4 C3 O1 C18 -171.2(6)
C4 C5 C6 C1 -1.5(10)
C4 C5 C6 C7 -178.6(7)
C5 C6 C7 C8 -1.0(11)
C5 C6 C7 N1 176.7(6)
C6 C1 C2 C3 0.5(10)
C6 C1 Pt1 N1 1.7(5)
C6 C1 Pt1 O3 -178.8(5)
C6 C7 C8 C9 176.7(6)
C6 C7 N1 C11 -177.4(6)
C6 C7 N1 Pt1 1.9(7)
C7 C8 C9 C10 -0.8(9)
C7 N1 Pt1 C1 -2.0(5)
C7 N1 Pt1 O4 -179.8(4)
C8 C7 N1 C11 0.6(9)
C8 C7 N1 Pt1 179.8(5)
C8 C9 C10 C11 2.8(8)
C8 C9 C10 C12 -176.0(6)
C9 C10 C11 N1 -3.4(9)
C9 C10 C12 C13 21.5(9)
C9 C10 C12 C17 -160.0(6)
C10 C11 N1 C7 1.7(9)
C10 C11 N1 Pt1 -177.5(5)
C10 C12 C13 C14 179.6(7)
C10 C12 C17 C16 -178.6(6)
C11 C10 C12 C13 -157.3(6)
C11 C10 C12 C17 21.2(10)
C11 N1 Pt1 C1 177.2(5)
C11 N1 Pt1 O4 -0.7(5)
C12 C10 C11 N1 175.5(6)
C12 C13 C14 C15 -2.0(12)
C13 C12 C17 C16 0.0(10)
C13 C14 C15 C16 1.9(11)
C13 C14 C15 O2 -177.9(7)
C14 C15 C16 C17 -1.0(10)
C14 C15 O2 C24 -3.6(10)
C15 C16 C17 C12 0.1(10)
C16 C15 O2 C24 176.6(6)
C17 C12 C13 C14 1.0(11)
C18 C19 C20 C21 171.7(7)
C19 C18 O1 C3 -174.9(6)
C19 C20 C21 C22 68.3(10)
C20 C21 C22 C23 179.5(8)
C24 C25 C26 C27 170.3(6)
C25 C24 O2 C15 171.9(6)
C25 C26 C27 C28 179.3(7)
C26 C27 C28 C29 175.0(7)
C30 C31 C32 C33 168.5(6)
C30 C31 C32 O3 -15.1(9)
C31 C32 C33 C34 -175.0(6)
C31 C32 O3 Pt1 -177.5(4)
C32 C33 C34 C35 173.1(7)
C32 C33 C34 O4 -12.8(12)
C32 O3 Pt1 C1 -179.9(5)
C32 O3 Pt1 O4 -2.1(5)
C33 C32 O3 Pt1 -1.7(10)
C33 C34 C35 C36 169.7(7)
C33 C34 O4 Pt1 7.9(10)
C34 O4 Pt1 N1 178.5(5)
C34 O4 Pt1 O3 -0.8(5)
C35 C34 O4 Pt1 -178.0(5)
N1 C7 C8 C9 -0.9(10)
O1 C3 C4 C5 -179.2(7)
O1 C18 C19 C20 71.9(8)
O2 C15 C16 C17 178.9(6)
O2 C24 C25 C26 65.0(8)
O3 C32 C33 C34 9.2(12)
O4 C34 C35 C36 -5.2(11)
Pt1 C1 C2 C3 179.7(5)
Pt1 C1 C6 C5 -178.6(5)
Pt1 C1 C6 C7 -1.2(7)
C37 C38 C39 C40 -1.4(10)
C37 C38 C39 O5 177.1(6)
C37 C42 C43 C44 179.4(6)
C37 C42 C43 N2 0.2(8)
C38 C37 C42 C41 -0.3(9)
C38 C37 C42 C43 -179.0(6)
C38 C37 Pt2 N2 178.8(6)
C38 C37 Pt2 O7 0.2(6)
C38 C39 C40 C41 0.9(10)
C38 C39 O5 C54 -7.7(10)
C39 C40 C41 C42 -0.1(10)
C40 C39 O5 C54 170.9(6)
C40 C41 C42 C37 -0.2(10)
C40 C41 C42 C43 178.4(6)
C41 C42 C43 C44 0.7(11)
C41 C42 C43 N2 -178.5(6)
C42 C37 C38 C39 1.1(10)
C42 C37 Pt2 N2 0.3(5)
C42 C37 Pt2 O7 -178.3(5)
C42 C43 C44 C45 -178.1(6)
C42 C43 N2 C47 179.1(5)
C42 C43 N2 Pt2 0.1(7)
C43 C44 C45 C46 -3.2(10)
C43 N2 Pt2 C37 -0.2(4)
C43 N2 Pt2 O8 -179.8(4)
C44 C43 N2 C47 -0.2(9)
C44 C43 N2 Pt2 -179.2(5)
C44 C45 C46 C47 4.0(10)
C44 C45 C46 C48 -178.6(6)
C45 C46 C47 N2 -3.0(9)
C45 C46 C48 C49 16.7(10)
C45 C46 C48 C53 -161.5(6)
C46 C47 N2 C43 1.2(9)
C46 C47 N2 Pt2 -179.8(4)
C46 C48 C49 C50 -175.6(6)
C46 C48 C53 C52 176.9(6)
C47 C46 C48 C53 15.8(9)
C47 N2 Pt2 C37 -179.2(5)
C47 N2 Pt2 O8 1.2(5)
C48 C46 C47 N2 179.5(6)
C48 C49 C50 C51 -1.3(11)
C49 C48 C53 C52 -1.4(10)
C49 C50 C51 C52 -1.3(11)
C49 C50 C51 O6 178.2(6)
C50 C51 C52 C53 2.5(11)
C50 C51 O6 C60 -5.6(10)
C51 C52 C53 C48 -1.2(11)
C52 C51 O6 C60 173.9(6)
C53 C48 C49 C50 2.6(10)
C54 C55 C56 C57 171.9(6)
C55 C54 O5 C39 -173.1(6)
C55 C56 C57 C58 176.1(7)
C56 C57 C58 C59 176.3(7)
C60 C61 C62 C63 -171.6(7)
C61 C60 O6 C51 -179.2(6)
C61 C62 C63 C64 78.3(8)
C62 C63 C64 C65 -172.4(6)
C66A C67A C68 C69 179.9(10)
C66A C67A C68 O7 -0.5(13)
C67A C68 C69 C70 174.0(7)
C67A C68 O7 Pt2 -174.4(5)
C68 C69 C70 C71 -177.5(7)
C68 C69 C70 O8 4.4(12)
C68 O7 Pt2 C37 177.2(5)
C68 O7 Pt2 O8 -3.2(5)
C69 C68 O7 Pt2 5.1(9)
C69 C70 C71 C72 -176.0(6)
C69 C70 O8 Pt2 -3.1(9)
C70 O8 Pt2 N2 -176.3(5)
C70 O8 Pt2 O7 2.3(5)
C71 C70 O8 Pt2 178.7(5)
N2 C43 C44 C45 1.1(9)
O5 C39 C40 C41 -177.7(6)
O5 C54 C55 C56 -66.5(8)
O6 C51 C52 C53 -177.0(6)
O6 C60 C61 C62 -62.3(9)
O7 C68 C69 C70 -5.6(12)
O8 C70 C71 C72 2.3(10)
Pt2 C37 C38 C39 -177.3(5)
Pt2 C37 C42 C41 178.3(5)
Pt2 C37 C42 C43 -0.4(7)
